data_7051987
loop_
_publ_author_name
'Nath, Naba K.'
'Saha, Binoy K.'
'Nangia, Ashwini'

_publ_section_title
;
 Isostructural polymorphs of triiodophloroglucinol and
 triiodoresorcinol
;
_journal_issue 10
_journal_name_full 'New Journal of Chemistry'
_journal_page_first 1693
_journal_paper_doi 10.1039/b804905j
_journal_volume 32
_journal_year 2008
_chemical_formula_moiety 'C6 H3 I3 O2'
_chemical_formula_sum 'C6 H3 I3 O2'
_chemical_formula_weight 486.78
_chemical_name_common Triiodoresorcinol
_chemical_name_systematic
;
Triiodoresorcinol
;
_space_group_IT_number 14
_symmetry_cell_setting monoclinic
_symmetry_space_group_name_Hall '-P 2yn'
_symmetry_space_group_name_H-M 'P 1 21/n 1'
_atom_sites_solution_primary direct
_atom_sites_solution_secondary difmap
_audit_creation_method SHELXL-97
_cell_angle_alpha 90.00
_cell_angle_beta 108.4950(10)
_cell_angle_gamma 90.00
_cell_formula_units_Z 4
_cell_length_a 14.8819(10)
_cell_length_b 4.3317(3)
_cell_length_c 15.5848(11)
_cell_measurement_reflns_used 7411
_cell_measurement_temperature 100(2)
_cell_measurement_theta_max 26.04
_cell_measurement_theta_min 2.68
_cell_volume 952.77(11)
_computing_cell_refinement 'Bruker SMART'
_computing_data_collection 'Bruker SMART'
_computing_data_reduction 'Bruker SAINT'
_computing_molecular_graphics 'Bruker SHELXTL'
_computing_publication_material 'Bruker SHELXTL'
_computing_structure_refinement 'SHELXL-97 (Sheldrick, 1997)'
_computing_structure_solution 'SHELXS-97 (Sheldrick, 1990)'
_diffrn_ambient_temperature 100(2)
_diffrn_measured_fraction_theta_full 0.994
_diffrn_measured_fraction_theta_max 0.994
_diffrn_measurement_device_type 'CCD area detector'
_diffrn_measurement_method 'phi and omega scans'
_diffrn_radiation_monochromator graphite
_diffrn_radiation_source 'fine-focus sealed tube'
_diffrn_radiation_type MoK\a
_diffrn_radiation_wavelength 0.71073
_diffrn_reflns_av_R_equivalents 0.0314
_diffrn_reflns_av_sigmaI/netI 0.0229
_diffrn_reflns_limit_h_max 18
_diffrn_reflns_limit_h_min -18
_diffrn_reflns_limit_k_max 5
_diffrn_reflns_limit_k_min -5
_diffrn_reflns_limit_l_max 19
_diffrn_reflns_limit_l_min -19
_diffrn_reflns_number 8909
_diffrn_reflns_theta_full 26.07
_diffrn_reflns_theta_max 26.07
_diffrn_reflns_theta_min 1.65
_exptl_absorpt_coefficient_mu 9.793
_exptl_absorpt_correction_T_max 0.376
_exptl_absorpt_correction_T_min 0.1702
_exptl_absorpt_correction_type multi-scan
_exptl_absorpt_process_details 'SADABS - Bruker Nonius area detector scaling and absorption correction -V2.10 '
_exptl_crystal_colour colorless
_exptl_crystal_density_diffrn 3.394
_exptl_crystal_density_method 'not measured'
_exptl_crystal_description Plate
_exptl_crystal_F_000 852
_exptl_crystal_size_max 0.28
_exptl_crystal_size_mid 0.15
_exptl_crystal_size_min 0.10
_refine_diff_density_max 1.465
_refine_diff_density_min -1.604
_refine_diff_density_rms 0.197
_refine_ls_extinction_method none
_refine_ls_goodness_of_fit_ref 1.187
_refine_ls_matrix_type full
_refine_ls_number_parameters 112
_refine_ls_number_reflns 1878
_refine_ls_number_restraints 2
_refine_ls_restrained_S_all 1.187
_refine_ls_R_factor_all 0.0283
_refine_ls_R_factor_gt 0.0277
_refine_ls_shift/su_max 0.001
_refine_ls_shift/su_mean 0.000
_refine_ls_structure_factor_coef Fsqd
_refine_ls_weighting_details 'calc w=1/[\s^2^(Fo^2^)+(0.0304P)^2^+5.7628P] where P=(Fo^2^+2Fc^2^)/3'
_refine_ls_weighting_scheme calc
_refine_ls_wR_factor_gt 0.0696
_refine_ls_wR_factor_ref 0.0700
_reflns_number_gt 1853
_reflns_number_total 1878
_reflns_threshold_expression >2sigma(I)
_cod_data_source_file b804905j.txt
_cod_data_source_block an568_m_tir-m
_cod_depositor_comments
;
The following automatic conversions were performed:
'_symmetry_cell_setting' value 'Monoclinic' changed to 'monoclinic'
according to '/home/saulius/struct/CIF-dictionaries/cif_core.dic'
dictionary named 'cif_core.dic' version 2.4.1 from 2010-06-29.

Automatic conversion script
Id: cif_fix_enum 1527 2010-12-29 10:47:43Z saulius 
;
_cod_original_sg_symbol_H-M P2(1)/n
_cod_database_code 7051987

loop_
_symmetry_equiv_pos_as_xyz
'x, y, z'
'-x+1/2, y+1/2, -z+1/2'
'-x, -y, -z'
'x-1/2, -y-1/2, z-1/2'

loop_
_atom_site_label
_atom_site_type_symbol
_atom_site_fract_x
_atom_site_fract_y
_atom_site_fract_z
_atom_site_U_iso_or_equiv
_atom_site_adp_type
_atom_site_occupancy
_atom_site_symmetry_multiplicity
_atom_site_calc_flag
_atom_site_refinement_flags
_atom_site_disorder_assembly
_atom_site_disorder_group
I3 I 0.71910(2) 1.08550(9) 0.51225(2) 0.02359(12) Uani 1 1 d . . .
I1 I 0.35700(2) 0.52268(9) 0.27034(2) 0.02084(12) Uani 1 1 d . . .
I2 I 0.60820(3) 1.26325(9) 0.10965(2) 0.02767(13) Uani 1 1 d . . .
O1 O 0.5215(3) 0.7041(11) 0.4426(3) 0.0224(9) Uani 0.88 1 d P . .
O2 O 0.4328(3) 0.8600(12) 0.1283(3) 0.0247(10) Uani 0.86 1 d P . .
C6 C 0.6235(4) 1.0064(13) 0.3830(4) 0.0175(10) Uani 1 1 d . . .
C4 C 0.5789(4) 1.0789(13) 0.2220(4) 0.0198(11) Uani 1 1 d . . .
C5 C 0.6412(4) 1.1300(13) 0.3077(4) 0.0191(11) Uani 1 1 d D . .
C2 C 0.4805(4) 0.7789(13) 0.2867(4) 0.0180(11) Uani 1 1 d . . .
C3 C 0.4973(4) 0.9043(13) 0.2103(4) 0.0198(11) Uani 1 1 d . . .
C1 C 0.5429(4) 0.8276(13) 0.3729(4) 0.0170(10) Uani 1 1 d . . .
O3 O 0.7105(9) 1.330(3) 0.3095(11) 0.036(4) Uani 0.27 1 d PD . .

loop_
_atom_site_aniso_label
_atom_site_aniso_U_11
_atom_site_aniso_U_22
_atom_site_aniso_U_33
_atom_site_aniso_U_23
_atom_site_aniso_U_13
_atom_site_aniso_U_12
I3 0.0197(2) 0.0343(2) 0.01456(19) -0.00362(14) 0.00242(14) -0.00091(14)
I1 0.01376(18) 0.0257(2) 0.0234(2) -0.00270(14) 0.00643(15) -0.00033(13)
I2 0.0386(2) 0.0297(2) 0.0180(2) 0.00219(14) 0.01358(17) -0.00328(16)
O1 0.021(2) 0.033(3) 0.015(2) 0.0047(18) 0.0068(17) -0.0009(19)
O2 0.020(2) 0.039(3) 0.011(2) -0.002(2) -0.0012(18) 0.000(2)
C6 0.016(2) 0.020(3) 0.016(3) -0.001(2) 0.004(2) 0.002(2)
C4 0.019(3) 0.022(3) 0.018(3) 0.000(2) 0.004(2) 0.001(2)
C5 0.017(2) 0.023(3) 0.018(3) -0.001(2) 0.007(2) 0.001(2)
C2 0.013(2) 0.021(3) 0.019(3) -0.001(2) 0.005(2) 0.004(2)
C3 0.018(2) 0.026(3) 0.016(3) -0.004(2) 0.005(2) 0.003(2)
C1 0.020(2) 0.018(3) 0.016(2) 0.004(2) 0.010(2) 0.005(2)
O3 0.030(9) 0.052(11) 0.022(8) 0.002(8) 0.004(7) -0.002(8)

loop_
_atom_type_symbol
_atom_type_description
_atom_type_scat_dispersion_real
_atom_type_scat_dispersion_imag
_atom_type_scat_source
C C 0.0033 0.0016 'International Tables Vol C Tables 4.2.6.8 and 6.1.1.4'
H H 0.0000 0.0000 'International Tables Vol C Tables 4.2.6.8 and 6.1.1.4'
O O 0.0106 0.0060 'International Tables Vol C Tables 4.2.6.8 and 6.1.1.4'
I I -0.4742 1.8119 'International Tables Vol C Tables 4.2.6.8 and 6.1.1.4'

loop_
_geom_angle_atom_site_label_1
_geom_angle_atom_site_label_2
_geom_angle_atom_site_label_3
_geom_angle
_geom_angle_site_symmetry_1
_geom_angle_site_symmetry_3
_geom_angle_publ_flag
C5 C6 C1 120.4(5) . . ?
C5 C6 I3 119.8(4) . . ?
C1 C6 I3 119.8(4) . . ?
C5 C4 C3 120.2(5) . . ?
C5 C4 I2 119.6(4) . . ?
C3 C4 I2 120.2(4) . . ?
O3 C5 C4 113.6(8) . . ?
O3 C5 C6 125.6(8) . . ?
C4 C5 C6 120.4(5) . . ?
C1 C2 C3 121.3(5) . . ?
C1 C2 I1 119.4(4) . . ?
C3 C2 I1 119.3(4) . . ?
O2 C3 C4 122.1(5) . . ?
O2 C3 C2 119.0(5) . . ?
C4 C3 C2 118.9(5) . . ?
O1 C1 C2 117.9(5) . . ?
O1 C1 C6 123.3(5) . . ?
C2 C1 C6 118.7(5) . . ?

loop_
_geom_bond_atom_site_label_1
_geom_bond_atom_site_label_2
_geom_bond_distance
_geom_bond_site_symmetry_2
_geom_bond_publ_flag
I3 C6 2.094(5) . ?
I1 C2 2.092(5) . ?
I2 C4 2.092(6) . ?
O1 C1 1.337(7) . ?
O2 C3 1.347(7) . ?
C6 C5 1.388(8) . ?
C6 C1 1.394(8) . ?
C4 C5 1.381(8) . ?
C4 C3 1.393(8) . ?
C5 O3 1.3397(10) . ?
C2 C1 1.387(8) . ?
C2 C3 1.401(8) . ?
